data_1521301
loop_
_publ_author_name
'Margison, S.M.'
'Grice, J.D.'
'Groat, L.A.'

_publ_section_title
;
 The crystal structure of leisingite, (Cu(2+), Mg, Zn)2 (Mg, Fe) Te(6+) O6
 . 6(H2 O)
;
_journal_name_full 'Canadian Mineralogist'
_journal_page_first 759
_journal_page_last 763
_journal_volume 35
_journal_year 1997
_chemical_formula_sum 'Cu1.78 Fe0.46 H12 Mg0.76 O12 Te'
_chemical_name_systematic '(Cu1.78 Mg0.22) (Mg0.54 Fe0.46) Te O6 (H2 O)6'
_space_group_IT_number 162
_symmetry_space_group_name_Hall '-P 3 2'
_symmetry_space_group_name_H-M 'P -3 1 m'
_cell_angle_alpha 90
_cell_angle_beta 90
_cell_angle_gamma 120
_cell_formula_units_Z 1
_cell_length_a 5.316
_cell_length_b 5.316
_cell_length_c 9.719
_cell_volume 237.860
_citation_journal_id_ASTM CAMIA6
_cod_data_source_file Margison_CAMIA6_1997_664.cif
_cod_data_source_block H12Cu1.78Fe0.46Mg0.76O12Te1
_cod_original_cell_volume 237.8604
_cod_original_formula_sum 'H12 Cu1.78 Fe0.46 Mg0.76 O12 Te1'
_cod_database_code 1521301

loop_
_symmetry_equiv_pos_as_xyz
x,y,z
-y,x-y,z
-x+y,-x,z
-y,-x,-z
x,x-y,-z
-x+y,y,-z
-x,-y,-z
y,-x+y,-z
x-y,x,-z
y,x,z
-x,-x+y,z
x-y,-y,z

loop_
_atom_site_label
_atom_site_type_symbol
_atom_site_fract_x
_atom_site_fract_y
_atom_site_fract_z
_atom_site_occupancy
_atom_site_U_iso_or_equiv
Mg2 Mg+2 0 0 0.5 0.54 0.0
Te1 Te+6 0 0 0 1 0.0
O1 O-2 0.307 0 0.1045 1 0.0
O2 O-2 0.307 0 0.3769 1 0.0
Cu1 Cu+2 0.3333 0.6667 0 0.89 0.0
Fe1 Fe+2 0 0 0.5 0.46 0.0
Mg1 Mg+2 0.3333 0.6667 0 0.11 0.0
